data_7116435
loop_
_publ_author_name
'Wei Zhang'
'Yi Li'
'Jing-Hua Sun'
'Cai-Ping Tan'
'Liang-Nian Ji'
'Zong-Wan Mao'

_publ_section_title
;
 Supramolecular self-assembled nanoparticles for chemo-photodynamic dual
 therapy against cisplatin resistant cancer cells
;
_journal_name_full Chem.Commun.
_journal_page_first 1807
_journal_paper_doi 10.1039/C4cc08583C
_journal_volume 51
_journal_year 2015
_chemical_formula_sum 'C96 H144 Br4 N8 O22'
_chemical_formula_weight 2081.83
_chemical_name_systematic
; 
 ? 
;
_space_group_IT_number 14
_symmetry_cell_setting monoclinic
_symmetry_space_group_name_Hall '-P 2ybc'
_symmetry_space_group_name_H-M 'P 1 21/c 1'
_atom_sites_solution_hydrogens geom
_atom_sites_solution_primary direct
_atom_sites_solution_secondary difmap
_audit_creation_method SHELXL-97
_audit_update_record
;
2014-09-01 deposited with the CCDC.
2014-12-01 downloaded from the CCDC.
;
_cell_angle_alpha 90.00
_cell_angle_beta 91.8340(10)
_cell_angle_gamma 90.00
_cell_formula_units_Z 2
_cell_length_a 10.8583(4)
_cell_length_b 18.3496(9)
_cell_length_c 22.4335(9)
_cell_measurement_reflns_used 22576
_cell_measurement_temperature 150(2)
_cell_measurement_theta_max 54.81
_cell_measurement_theta_min 6.06
_cell_volume 4467.5(3)
_computing_cell_refinement 'PROCESS-AUTO (Rigaku Corporation, 1998)'
_computing_data_collection 'PROCESS-AUTO (Rigaku Corporation, 1998)'
_computing_data_reduction 'PROCESS-AUTO (Rigaku Corporation, 1998)'
_computing_molecular_graphics 'Bruker SHELXTL'
_computing_publication_material 'Bruker SHELXTL'
_computing_structure_refinement 'SHELXL-97 (Sheldrick, 1997)'
_computing_structure_solution 'SHELXS-97 (Sheldrick, 1990)'
_diffrn_ambient_temperature 150(2)
_diffrn_measured_fraction_theta_full 0.991
_diffrn_measured_fraction_theta_max 0.991
_diffrn_measurement_device_type 'Rigaku R-AXIS SPIDER Image Plate diffractometer'
_diffrn_measurement_method '\w scan'
_diffrn_radiation_monochromator graphite
_diffrn_radiation_source 'fine-focus sealed tube'
_diffrn_radiation_type MoK\a
_diffrn_radiation_wavelength 0.71073
_diffrn_reflns_av_R_equivalents 0.0630
_diffrn_reflns_av_sigmaI/netI 0.0667
_diffrn_reflns_limit_h_max 12
_diffrn_reflns_limit_h_min -14
_diffrn_reflns_limit_k_max 23
_diffrn_reflns_limit_k_min -23
_diffrn_reflns_limit_l_max 28
_diffrn_reflns_limit_l_min -28
_diffrn_reflns_number 34173
_diffrn_reflns_theta_full 27.40
_diffrn_reflns_theta_max 27.40
_diffrn_reflns_theta_min 3.03
_exptl_absorpt_coefficient_mu 1.883
_exptl_absorpt_correction_T_max 0.8000
_exptl_absorpt_correction_T_min 0.6140
_exptl_crystal_colour brown
_exptl_crystal_density_diffrn 1.548
_exptl_crystal_density_method 'not measured'
_exptl_crystal_description blcok
_exptl_crystal_F_000 2184
_exptl_crystal_size_max 0.29
_exptl_crystal_size_mid 0.16
_exptl_crystal_size_min 0.12
_platon_squeeze_details
;
;
_refine_diff_density_max 1.107
_refine_diff_density_min -0.780
_refine_diff_density_rms 0.096
_refine_ls_extinction_method none
_refine_ls_goodness_of_fit_ref 1.095
_refine_ls_hydrogen_treatment constr
_refine_ls_matrix_type full
_refine_ls_number_parameters 469
_refine_ls_number_reflns 10076
_refine_ls_number_restraints 0
_refine_ls_restrained_S_all 1.095
_refine_ls_R_factor_all 0.0971
_refine_ls_R_factor_gt 0.0621
_refine_ls_shift/su_max 0.000
_refine_ls_shift/su_mean 0.000
_refine_ls_structure_factor_coef Fsqd
_refine_ls_weighting_details 'calc w=1/[\s^2^(Fo^2^)+(0.1021P)^2^+0.0000P] where P=(Fo^2^+2Fc^2^)/3'
_refine_ls_weighting_scheme calc
_refine_ls_wR_factor_gt 0.1695
_refine_ls_wR_factor_ref 0.1938
_reflns_number_gt 6265
_reflns_number_total 10076
_reflns_threshold_expression >2sigma(I)
_cod_data_source_file c4cc08583c2.cif
_cod_data_source_block a
_cod_original_sg_symbol_H-M P21/c
_cod_database_code 7116435

loop_
_symmetry_equiv_pos_as_xyz
'x, y, z'
'-x, y+1/2, -z+1/2'
'-x, -y, -z'
'x, -y-1/2, z-1/2'

loop_
_atom_site_label
_atom_site_type_symbol
_atom_site_fract_x
_atom_site_fract_y
_atom_site_fract_z
_atom_site_U_iso_or_equiv
_atom_site_adp_type
_atom_site_occupancy
_atom_site_symmetry_multiplicity
_atom_site_calc_flag
_atom_site_refinement_flags
Br1 Br 0.82395(4) 0.30232(3) 0.21677(2) 0.05308(17) Uani 1 1 d .
Br2 Br 0.34492(4) 0.42316(3) 0.045153(19) 0.05493(17) Uani 1 1 d .
N1 N 0.4770(3) 0.09901(16) -0.04044(12) 0.0274(6) Uani 1 1 d .
N2 N 0.5833(3) 0.05183(16) 0.07290(12) 0.0292(6) Uani 1 1 d .
N3 N 0.6907(3) 0.39451(17) 0.07629(13) 0.0313(7) Uani 1 1 d .
N4 N 0.8089(3) -0.13697(17) 0.29276(13) 0.0315(7) Uani 1 1 d .
O1 O 0.9370(3) 0.41636(15) 0.07587(14) 0.0485(7) Uani 1 1 d .
O2 O 0.6872(3) -0.25193(16) 0.33246(12) 0.0469(7) Uani 1 1 d .
C1 C 0.4146(3) 0.1123(2) -0.09374(15) 0.0307(8) Uani 1 1 d .
C2 C 0.4105(4) 0.1904(2) -0.10556(16) 0.0356(9) Uani 1 1 d .
H2A H 0.3729 0.2136 -0.1393 0.043 Uiso 1 1 calc R
C3 C 0.4700(4) 0.2233(2) -0.05951(16) 0.0362(9) Uani 1 1 d .
H3A H 0.4825 0.2743 -0.0546 0.043 Uiso 1 1 calc R
C4 C 0.5117(3) 0.1661(2) -0.01864(15) 0.0310(8) Uani 1 1 d .
C5 C 0.5755(3) 0.17864(19) 0.03617(15) 0.0284(7) Uani 1 1 d .
C6 C 0.6130(3) 0.2547(2) 0.05012(15) 0.0304(8) Uani 1 1 d .
C7 C 0.6851(4) 0.2934(2) 0.01126(17) 0.0364(9) Uani 1 1 d .
H7A H 0.7095 0.2713 -0.0248 0.044 Uiso 1 1 calc R
C8 C 0.7216(4) 0.3633(2) 0.02453(17) 0.0407(9) Uani 1 1 d .
H8A H 0.7689 0.3898 -0.0030 0.049 Uiso 1 1 calc R
C9 C 0.6202(3) 0.3592(2) 0.11453(17) 0.0341(8) Uani 1 1 d .
H9A H 0.5989 0.3824 0.1506 0.041 Uiso 1 1 calc R
C10 C 0.5782(3) 0.29017(19) 0.10266(16) 0.0323(8) Uani 1 1 d .
H10A H 0.5259 0.2664 0.1297 0.039 Uiso 1 1 calc R
C11 C 0.7398(4) 0.4674(2) 0.09053(17) 0.0363(8) Uani 1 1 d .
H11A H 0.7086 0.4835 0.1294 0.044 Uiso 1 1 calc R
H11B H 0.7101 0.5024 0.0597 0.044 Uiso 1 1 calc R
C12 C 0.8795(4) 0.4677(2) 0.09346(18) 0.0369(9) Uani 1 1 d .
C13 C 0.9414(3) 0.5361(2) 0.11949(16) 0.0335(8) Uani 1 1 d .
C14 C 0.9487(5) 0.5251(3) 0.18714(19) 0.0515(11) Uani 1 1 d .
H14A H 0.9947 0.4799 0.1970 0.062 Uiso 1 1 calc R
H14B H 0.8647 0.5206 0.2027 0.062 Uiso 1 1 calc R
C15 C 1.0153(5) 0.5915(3) 0.21591(19) 0.0574(13) Uani 1 1 d .
H15A H 1.0217 0.5857 0.2602 0.069 Uiso 1 1 calc R
C16 C 0.9418(5) 0.6602(3) 0.1995(2) 0.0542(12) Uani 1 1 d .
H16A H 0.8572 0.6554 0.2141 0.065 Uiso 1 1 calc R
H16B H 0.9808 0.7028 0.2195 0.065 Uiso 1 1 calc R
C17 C 0.9357(5) 0.6731(3) 0.1336(2) 0.0572(12) Uani 1 1 d .
H17A H 0.8891 0.7189 0.1240 0.069 Uiso 1 1 calc R
C18 C 1.0627(5) 0.6757(3) 0.1073(3) 0.0669(15) Uani 1 1 d .
H18A H 1.0537 0.6784 0.0633 0.080 Uiso 1 1 calc R
H18B H 1.1056 0.7204 0.1213 0.080 Uiso 1 1 calc R
C19 C 1.1397(4) 0.6107(3) 0.12408(19) 0.0503(11) Uani 1 1 d .
H19A H 1.2248 0.6156 0.1089 0.060 Uiso 1 1 calc R
C20 C 1.0724(4) 0.5430(3) 0.09540(19) 0.0498(11) Uani 1 1 d .
H20A H 1.0675 0.5486 0.0515 0.060 Uiso 1 1 calc R
H20B H 1.1199 0.4982 0.1049 0.060 Uiso 1 1 calc R
C21 C 0.8672(5) 0.6052(2) 0.1054(2) 0.0534(11) Uani 1 1 d .
H21A H 0.7840 0.6009 0.1218 0.064 Uiso 1 1 calc R
H21B H 0.8578 0.6114 0.0616 0.064 Uiso 1 1 calc R
C22 C 1.1432(4) 0.5975(3) 0.19023(19) 0.0477(10) Uani 1 1 d .
H22A H 1.1883 0.6380 0.2103 0.057 Uiso 1 1 calc R
H22B H 1.1892 0.5520 0.1989 0.057 Uiso 1 1 calc R
C23 C 0.6074(3) 0.12551(19) 0.07865(15) 0.0289(7) Uani 1 1 d .
C24 C 0.6746(3) 0.1367(2) 0.13424(15) 0.0319(8) Uani 1 1 d .
H24A H 0.7026 0.1821 0.1498 0.038 Uiso 1 1 calc R
C25 C 0.6906(4) 0.0703(2) 0.16034(15) 0.0329(8) Uani 1 1 d .
H25A H 0.7317 0.0613 0.1976 0.039 Uiso 1 1 calc R
C26 C 0.6352(3) 0.0165(2) 0.12228(14) 0.0291(7) Uani 1 1 d .
C27 C 0.6357(3) -0.0588(2) 0.13178(15) 0.0291(8) Uani 1 1 d .
C28 C 0.6981(4) -0.08500(19) 0.18842(15) 0.0308(8) Uani 1 1 d .
C29 C 0.6431(4) -0.0753(2) 0.24345(16) 0.0344(8) Uani 1 1 d .
H29A H 0.5673 -0.0498 0.2456 0.041 Uiso 1 1 calc R
C30 C 0.6993(4) -0.1027(2) 0.29443(16) 0.0352(8) Uani 1 1 d .
H30A H 0.6602 -0.0975 0.3315 0.042 Uiso 1 1 calc R
C31 C 0.8662(4) -0.1448(2) 0.24065(15) 0.0363(9) Uani 1 1 d .
H31A H 0.9442 -0.1681 0.2400 0.044 Uiso 1 1 calc R
C32 C 0.8121(4) -0.1192(2) 0.18854(16) 0.0369(9) Uani 1 1 d .
H32A H 0.8533 -0.1249 0.1521 0.044 Uiso 1 1 calc R
C33 C 0.8592(4) -0.1729(2) 0.34683(15) 0.0342(8) Uani 1 1 d .
H33A H 0.8532 -0.1398 0.3815 0.041 Uiso 1 1 calc R
H33B H 0.9472 -0.1848 0.3418 0.041 Uiso 1 1 calc R
C34 C 0.7863(4) -0.2426(2) 0.35777(16) 0.0344(8) Uani 1 1 d .
C35 C 0.8445(4) -0.2980(2) 0.40055(16) 0.0326(8) Uani 1 1 d .
C36 C 0.9116(4) -0.2626(2) 0.45456(16) 0.0430(10) Uani 1 1 d .
H36A H 0.8526 -0.2342 0.4779 0.052 Uiso 1 1 calc R
H36B H 0.9763 -0.2290 0.4409 0.052 Uiso 1 1 calc R
C37 C 0.9704(4) -0.3233(2) 0.49377(18) 0.0480(11) Uani 1 1 d .
H37A H 1.0148 -0.3009 0.5289 0.058 Uiso 1 1 calc R
C38 C 1.0625(4) -0.3657(3) 0.45648(19) 0.0474(10) Uani 1 1 d .
H38A H 1.1261 -0.3320 0.4419 0.057 Uiso 1 1 calc R
H38B H 1.1041 -0.4033 0.4815 0.057 Uiso 1 1 calc R
C39 C 0.9957(4) -0.4014(2) 0.40403(19) 0.0444(10) Uani 1 1 d .
H39A H 1.0555 -0.4302 0.3805 0.053 Uiso 1 1 calc R
C40 C 0.8953(4) -0.4520(2) 0.4264(2) 0.0507(11) Uani 1 1 d .
H40A H 0.8514 -0.4751 0.3919 0.061 Uiso 1 1 calc R
H40B H 0.9334 -0.4911 0.4512 0.061 Uiso 1 1 calc R
C41 C 0.8050(5) -0.4099(3) 0.4626(2) 0.0539(12) Uani 1 1 d .
H41A H 0.7404 -0.4436 0.4774 0.065 Uiso 1 1 calc R
C42 C 0.7434(4) -0.3493(3) 0.4229(2) 0.0504(11) Uani 1 1 d .
H42A H 0.6982 -0.3717 0.3885 0.061 Uiso 1 1 calc R
H42B H 0.6838 -0.3213 0.4464 0.061 Uiso 1 1 calc R
C43 C 0.9368(4) -0.3422(2) 0.36442(17) 0.0401(9) Uani 1 1 d .
H43A H 0.8936 -0.3649 0.3296 0.048 Uiso 1 1 calc R
H43B H 1.0014 -0.3095 0.3496 0.048 Uiso 1 1 calc R
C44 C 0.8712(5) -0.3730(3) 0.51505(19) 0.0563(13) Uani 1 1 d .
H44A H 0.8113 -0.3445 0.5379 0.068 Uiso 1 1 calc R
H44B H 0.9081 -0.4104 0.5419 0.068 Uiso 1 1 calc R

loop_
_atom_site_aniso_label
_atom_site_aniso_U_11
_atom_site_aniso_U_22
_atom_site_aniso_U_33
_atom_site_aniso_U_23
_atom_site_aniso_U_13
_atom_site_aniso_U_12
Br1 0.0501(3) 0.0546(3) 0.0533(3) -0.0015(2) -0.0174(2) -0.0028(2)
Br2 0.0523(3) 0.0737(4) 0.0386(2) 0.0154(2) -0.0023(2) 0.0034(2)
N1 0.0333(16) 0.0257(16) 0.0227(13) 0.0034(11) -0.0091(12) -0.0016(12)
N2 0.0350(16) 0.0256(16) 0.0267(14) 0.0037(12) -0.0074(13) 0.0002(12)
N3 0.0355(17) 0.0250(16) 0.0329(15) 0.0032(12) -0.0082(14) -0.0010(13)
N4 0.0376(17) 0.0280(17) 0.0281(14) 0.0010(12) -0.0102(13) 0.0016(13)
O1 0.0501(18) 0.0323(17) 0.0627(19) -0.0087(14) -0.0041(15) -0.0001(13)
O2 0.0463(17) 0.0470(19) 0.0463(15) 0.0111(13) -0.0174(14) -0.0034(13)
C1 0.039(2) 0.0238(19) 0.0287(16) 0.0033(14) -0.0073(16) 0.0013(15)
C2 0.047(2) 0.032(2) 0.0273(17) 0.0080(15) -0.0171(17) 0.0011(17)
C3 0.052(2) 0.024(2) 0.0321(18) 0.0064(15) -0.0106(18) -0.0036(16)
C4 0.0359(19) 0.028(2) 0.0282(17) 0.0022(14) -0.0071(16) 0.0006(15)
C5 0.0330(18) 0.0262(19) 0.0255(16) 0.0024(14) -0.0053(15) -0.0015(14)
C6 0.0347(19) 0.027(2) 0.0284(16) 0.0043(14) -0.0103(15) -0.0004(15)
C7 0.046(2) 0.031(2) 0.0318(18) 0.0004(15) -0.0046(17) -0.0042(16)
C8 0.045(2) 0.040(2) 0.036(2) 0.0047(17) -0.0105(18) -0.0073(18)
C9 0.0329(19) 0.032(2) 0.0368(19) -0.0030(16) -0.0091(16) 0.0029(15)
C10 0.0358(19) 0.026(2) 0.0349(18) 0.0018(15) -0.0086(16) -0.0005(15)
C11 0.041(2) 0.024(2) 0.042(2) 0.0042(16) -0.0145(17) -0.0007(15)
C12 0.040(2) 0.024(2) 0.046(2) 0.0043(16) -0.0082(18) 0.0028(16)
C13 0.037(2) 0.024(2) 0.0395(19) 0.0027(15) -0.0052(17) -0.0022(15)
C14 0.060(3) 0.048(3) 0.046(2) 0.001(2) -0.003(2) 0.000(2)
C15 0.068(3) 0.071(4) 0.033(2) -0.004(2) -0.006(2) 0.014(3)
C16 0.054(3) 0.044(3) 0.064(3) -0.011(2) 0.000(2) -0.004(2)
C17 0.066(3) 0.050(3) 0.054(3) -0.006(2) -0.023(2) 0.011(2)
C18 0.064(3) 0.056(3) 0.080(4) 0.034(3) -0.003(3) -0.005(2)
C19 0.052(3) 0.057(3) 0.042(2) -0.001(2) -0.007(2) 0.003(2)
C20 0.055(3) 0.051(3) 0.043(2) -0.008(2) -0.009(2) -0.005(2)
C21 0.062(3) 0.040(3) 0.058(3) 0.002(2) -0.015(2) -0.001(2)
C22 0.050(3) 0.048(3) 0.045(2) -0.0016(19) -0.010(2) -0.003(2)
C23 0.0337(19) 0.0251(19) 0.0274(16) 0.0019(14) -0.0069(15) -0.0036(14)
C24 0.038(2) 0.028(2) 0.0288(17) -0.0012(14) -0.0097(16) -0.0009(15)
C25 0.039(2) 0.032(2) 0.0264(17) 0.0031(14) -0.0131(16) -0.0024(16)
C26 0.0357(19) 0.029(2) 0.0219(15) -0.0012(13) -0.0068(15) -0.0018(15)
C27 0.0335(19) 0.031(2) 0.0229(15) 0.0017(14) -0.0046(15) 0.0033(15)
C28 0.042(2) 0.0206(19) 0.0296(17) 0.0021(14) -0.0097(16) 0.0015(14)
C29 0.039(2) 0.034(2) 0.0297(17) 0.0033(15) -0.0072(16) 0.0048(16)
C30 0.044(2) 0.031(2) 0.0299(17) 0.0037(15) -0.0024(17) 0.0023(16)
C31 0.043(2) 0.037(2) 0.0285(17) -0.0027(15) -0.0029(17) 0.0080(17)
C32 0.043(2) 0.040(2) 0.0273(17) 0.0007(16) -0.0048(17) 0.0071(17)
C33 0.042(2) 0.032(2) 0.0272(17) 0.0046(15) -0.0135(16) 0.0026(16)
C34 0.039(2) 0.034(2) 0.0294(17) 0.0024(15) -0.0054(17) 0.0018(16)
C35 0.042(2) 0.027(2) 0.0286(17) 0.0054(14) -0.0065(16) 0.0007(15)
C36 0.063(3) 0.036(2) 0.0291(18) 0.0017(16) -0.0133(19) 0.0059(19)
C37 0.072(3) 0.034(2) 0.037(2) 0.0015(17) -0.019(2) 0.008(2)
C38 0.047(2) 0.049(3) 0.046(2) 0.013(2) -0.008(2) 0.007(2)
C39 0.050(3) 0.037(2) 0.047(2) 0.0013(18) 0.004(2) 0.0102(19)
C40 0.068(3) 0.032(2) 0.052(2) 0.0089(19) -0.012(2) 0.001(2)
C41 0.054(3) 0.052(3) 0.057(3) 0.023(2) 0.007(2) -0.006(2)
C42 0.045(2) 0.054(3) 0.053(2) 0.017(2) 0.001(2) -0.001(2)
C43 0.045(2) 0.043(2) 0.0321(19) 0.0025(16) -0.0002(18) 0.0025(18)
C44 0.071(3) 0.060(3) 0.039(2) 0.016(2) 0.016(2) 0.020(2)

loop_
_atom_type_symbol
_atom_type_description
_atom_type_scat_dispersion_real
_atom_type_scat_dispersion_imag
_atom_type_scat_source
C C 0.0033 0.0016 'International Tables Vol C Tables 4.2.6.8 and 6.1.1.4'
H H 0.0000 0.0000 'International Tables Vol C Tables 4.2.6.8 and 6.1.1.4'
N N 0.0061 0.0033 'International Tables Vol C Tables 4.2.6.8 and 6.1.1.4'
O O 0.0106 0.0060 'International Tables Vol C Tables 4.2.6.8 and 6.1.1.4'
Br Br -0.2901 2.4595 'International Tables Vol C Tables 4.2.6.8 and 6.1.1.4'

loop_
_geom_angle_atom_site_label_1
_geom_angle_atom_site_label_2
_geom_angle_atom_site_label_3
_geom_angle
_geom_angle_site_symmetry_1
_geom_angle_site_symmetry_3
C4 N1 C1 105.8(3) . .
C23 N2 C26 108.2(3) . .
C9 N3 C8 120.7(3) . .
C9 N3 C11 120.8(3) . .
C8 N3 C11 118.4(3) . .
C30 N4 C31 120.4(3) . .
C30 N4 C33 119.4(3) . .
C31 N4 C33 119.8(3) . .
N1 C1 C27 125.2(3) . 3_655
N1 C1 C2 110.1(3) . .
C27 C1 C2 124.7(3) 3_655 .
C3 C2 C1 106.9(3) . .
C3 C2 H2A 126.6 . .
C1 C2 H2A 126.6 . .
C2 C3 C4 107.0(3) . .
C2 C3 H3A 126.5 . .
C4 C3 H3A 126.5 . .
N1 C4 C5 125.3(3) . .
N1 C4 C3 110.3(3) . .
C5 C4 C3 124.4(3) . .
C23 C5 C4 125.7(3) . .
C23 C5 C6 116.8(3) . .
C4 C5 C6 117.5(3) . .
C7 C6 C10 117.5(3) . .
C7 C6 C5 120.4(3) . .
C10 C6 C5 122.1(3) . .
C8 C7 C6 120.5(4) . .
C8 C7 H7A 119.7 . .
C6 C7 H7A 119.7 . .
N3 C8 C7 120.4(4) . .
N3 C8 H8A 119.8 . .
C7 C8 H8A 119.8 . .
N3 C9 C10 121.2(3) . .
N3 C9 H9A 119.4 . .
C10 C9 H9A 119.4 . .
C9 C10 C6 119.6(3) . .
C9 C10 H10A 120.2 . .
C6 C10 H10A 120.2 . .
N3 C11 C12 111.5(3) . .
N3 C11 H11A 109.3 . .
C12 C11 H11A 109.3 . .
N3 C11 H11B 109.3 . .
C12 C11 H11B 109.3 . .
H11A C11 H11B 108.0 . .
O1 C12 C11 120.8(4) . .
O1 C12 C13 122.8(4) . .
C11 C12 C13 116.5(3) . .
C21 C13 C14 109.0(4) . .
C21 C13 C12 112.2(3) . .
C14 C13 C12 106.1(3) . .
C21 C13 C20 110.2(3) . .
C14 C13 C20 109.8(3) . .
C12 C13 C20 109.4(3) . .
C13 C14 C15 108.5(4) . .
C13 C14 H14A 110.0 . .
C15 C14 H14A 110.0 . .
C13 C14 H14B 110.0 . .
C15 C14 H14B 110.0 . .
H14A C14 H14B 108.4 . .
C22 C15 C16 108.9(4) . .
C22 C15 C14 108.5(4) . .
C16 C15 C14 108.4(4) . .
C22 C15 H15A 110.3 . .
C16 C15 H15A 110.3 . .
C14 C15 H15A 110.3 . .
C17 C16 C15 112.0(4) . .
C17 C16 H16A 109.2 . .
C15 C16 H16A 109.2 . .
C17 C16 H16B 109.2 . .
C15 C16 H16B 109.2 . .
H16A C16 H16B 107.9 . .
C16 C17 C18 112.1(4) . .
C16 C17 C21 106.1(4) . .
C18 C17 C21 107.0(4) . .
C16 C17 H17A 110.5 . .
C18 C17 H17A 110.5 . .
C21 C17 H17A 110.5 . .
C19 C18 C17 112.6(4) . .
C19 C18 H18A 109.1 . .
C17 C18 H18A 109.1 . .
C19 C18 H18B 109.1 . .
C17 C18 H18B 109.1 . .
H18A C18 H18B 107.8 . .
C18 C19 C22 111.9(4) . .
C18 C19 C20 106.2(4) . .
C22 C19 C20 106.0(4) . .
C18 C19 H19A 110.9 . .
C22 C19 H19A 110.9 . .
C20 C19 H19A 110.9 . .
C13 C20 C19 110.1(3) . .
C13 C20 H20A 109.6 . .
C19 C20 H20A 109.6 . .
C13 C20 H20B 109.6 . .
C19 C20 H20B 109.6 . .
H20A C20 H20B 108.2 . .
C13 C21 C17 109.5(4) . .
C13 C21 H21A 109.8 . .
C17 C21 H21A 109.8 . .
C13 C21 H21B 109.8 . .
C17 C21 H21B 109.8 . .
H21A C21 H21B 108.2 . .
C19 C22 C15 113.0(4) . .
C19 C22 H22A 109.0 . .
C15 C22 H22A 109.0 . .
C19 C22 H22B 109.0 . .
C15 C22 H22B 109.0 . .
H22A C22 H22B 107.8 . .
N2 C23 C5 125.2(3) . .
N2 C23 C24 108.0(3) . .
C5 C23 C24 126.8(3) . .
C25 C24 C23 107.5(3) . .
C25 C24 H24A 126.3 . .
C23 C24 H24A 126.3 . .
C24 C25 C26 108.4(3) . .
C24 C25 H25A 125.8 . .
C26 C25 H25A 125.8 . .
N2 C26 C27 125.7(3) . .
N2 C26 C25 107.9(3) . .
C27 C26 C25 126.4(3) . .
C26 C27 C1 126.9(3) . 3_655
C26 C27 C28 116.5(3) . .
C1 C27 C28 116.6(3) 3_655 .
C32 C28 C29 117.5(3) . .
C32 C28 C27 121.7(3) . .
C29 C28 C27 120.8(3) . .
C30 C29 C28 119.8(4) . .
C30 C29 H29A 120.1 . .
C28 C29 H29A 120.1 . .
N4 C30 C29 121.1(3) . .
N4 C30 H30A 119.4 . .
C29 C30 H30A 119.4 . .
N4 C31 C32 120.3(4) . .
N4 C31 H31A 119.9 . .
C32 C31 H31A 119.9 . .
C31 C32 C28 120.9(3) . .
C31 C32 H32A 119.6 . .
C28 C32 H32A 119.6 . .
N4 C33 C34 109.1(3) . .
N4 C33 H33A 109.9 . .
C34 C33 H33A 109.9 . .
N4 C33 H33B 109.9 . .
C34 C33 H33B 109.9 . .
H33A C33 H33B 108.3 . .
O2 C34 C35 123.0(4) . .
O2 C34 C33 120.0(3) . .
C35 C34 C33 117.0(3) . .
C34 C35 C36 113.0(3) . .
C34 C35 C43 106.5(3) . .
C36 C35 C43 109.8(3) . .
C34 C35 C42 109.1(3) . .
C36 C35 C42 109.0(3) . .
C43 C35 C42 109.4(3) . .
C35 C36 C37 108.7(3) . .
C35 C36 H36A 110.0 . .
C37 C36 H36A 110.0 . .
C35 C36 H36B 110.0 . .
C37 C36 H36B 110.0 . .
H36A C36 H36B 108.3 . .
C44 C37 C38 110.7(4) . .
C44 C37 C36 109.4(4) . .
C38 C37 C36 108.6(3) . .
C44 C37 H37A 109.4 . .
C38 C37 H37A 109.4 . .
C36 C37 H37A 109.4 . .
C39 C38 C37 109.8(4) . .
C39 C38 H38A 109.7 . .
C37 C38 H38A 109.7 . .
C39 C38 H38B 109.7 . .
C37 C38 H38B 109.7 . .
H38A C38 H38B 108.2 . .
C38 C39 C40 109.8(4) . .
C38 C39 C43 109.0(4) . .
C40 C39 C43 109.4(4) . .
C38 C39 H39A 109.6 . .
C40 C39 H39A 109.6 . .
C43 C39 H39A 109.6 . .
C41 C40 C39 110.4(4) . .
C41 C40 H40A 109.6 . .
C39 C40 H40A 109.6 . .
C41 C40 H40B 109.6 . .
C39 C40 H40B 109.6 . .
H40A C40 H40B 108.1 . .
C40 C41 C44 110.3(4) . .
C40 C41 C42 109.4(4) . .
C44 C41 C42 107.9(4) . .
C40 C41 H41A 109.7 . .
C44 C41 H41A 109.7 . .
C42 C41 H41A 109.7 . .
C35 C42 C41 108.8(4) . .
C35 C42 H42A 109.9 . .
C41 C42 H42A 109.9 . .
C35 C42 H42B 109.9 . .
C41 C42 H42B 109.9 . .
H42A C42 H42B 108.3 . .
C39 C43 C35 109.6(3) . .
C39 C43 H43A 109.8 . .
C35 C43 H43A 109.8 . .
C39 C43 H43B 109.8 . .
C35 C43 H43B 109.8 . .
H43A C43 H43B 108.2 . .
C37 C44 C41 110.5(3) . .
C37 C44 H44A 109.5 . .
C41 C44 H44A 109.5 . .
C37 C44 H44B 109.5 . .
C41 C44 H44B 109.5 . .
H44A C44 H44B 108.1 . .

loop_
_geom_bond_atom_site_label_1
_geom_bond_atom_site_label_2
_geom_bond_distance
_geom_bond_site_symmetry_2
N1 C4 1.373(5) .
N1 C1 1.377(4) .
N2 C23 1.382(5) .
N2 C26 1.387(4) .
N3 C9 1.335(5) .
N3 C8 1.347(5) .
N3 C11 1.471(5) .
N4 C30 1.347(5) .
N4 C31 1.349(4) .
N4 C33 1.470(4) .
O1 C12 1.203(5) .
O2 C34 1.213(5) .
C1 C27 1.401(5) 3_655
C1 C2 1.458(5) .
C2 C3 1.344(5) .
C2 H2A 0.9500 .
C3 C4 1.457(5) .
C3 H3A 0.9500 .
C4 C5 1.411(5) .
C5 C23 1.399(5) .
C5 C6 1.484(5) .
C6 C7 1.386(5) .
C6 C10 1.409(5) .
C7 C8 1.372(5) .
C7 H7A 0.9500 .
C8 H8A 0.9500 .
C9 C10 1.370(5) .
C9 H9A 0.9500 .
C10 H10A 0.9500 .
C11 C12 1.517(5) .
C11 H11A 0.9900 .
C11 H11B 0.9900 .
C12 C13 1.532(5) .
C13 C21 1.529(6) .
C13 C14 1.531(5) .
C13 C20 1.543(6) .
C14 C15 1.548(7) .
C14 H14A 0.9900 .
C14 H14B 0.9900 .
C15 C22 1.525(7) .
C15 C16 1.530(7) .
C15 H15A 1.0000 .
C16 C17 1.497(7) .
C16 H16A 0.9900 .
C16 H16B 0.9900 .
C17 C18 1.518(7) .
C17 C21 1.574(7) .
C17 H17A 1.0000 .
C18 C19 1.498(7) .
C18 H18A 0.9900 .
C18 H18B 0.9900 .
C19 C22 1.503(6) .
C19 C20 1.567(6) .
C19 H19A 1.0000 .
C20 H20A 0.9900 .
C20 H20B 0.9900 .
C21 H21A 0.9900 .
C21 H21B 0.9900 .
C22 H22A 0.9900 .
C22 H22B 0.9900 .
C23 C24 1.439(5) .
C24 C25 1.360(5) .
C24 H24A 0.9500 .
C25 C26 1.426(5) .
C25 H25A 0.9500 .
C26 C27 1.398(5) .
C27 C1 1.401(5) 3_655
C27 C28 1.500(5) .
C28 C32 1.387(5) .
C28 C29 1.400(5) .
C29 C30 1.374(5) .
C29 H29A 0.9500 .
C30 H30A 0.9500 .
C31 C32 1.374(5) .
C31 H31A 0.9500 .
C32 H32A 0.9500 .
C33 C34 1.528(5) .
C33 H33A 0.9900 .
C33 H33B 0.9900 .
C34 C35 1.522(5) .
C35 C36 1.538(5) .
C35 C43 1.540(5) .
C35 C42 1.543(6) .
C36 C37 1.545(6) .
C36 H36A 0.9900 .
C36 H36B 0.9900 .
C37 C44 1.501(7) .
C37 C38 1.535(6) .
C37 H37A 1.0000 .
C38 C39 1.512(6) .
C38 H38A 0.9900 .
C38 H38B 0.9900 .
C39 C40 1.528(6) .
C39 C43 1.530(6) .
C39 H39A 1.0000 .
C40 C41 1.507(7) .
C40 H40A 0.9900 .
C40 H40B 0.9900 .
C41 C44 1.518(7) .
C41 C42 1.562(6) .
C41 H41A 1.0000 .
C42 H42A 0.9900 .
C42 H42B 0.9900 .
C43 H43A 0.9900 .
C43 H43B 0.9900 .
C44 H44A 0.9900 .
C44 H44B 0.9900 .

loop_
_geom_torsion_atom_site_label_1
_geom_torsion_atom_site_label_2
_geom_torsion_atom_site_label_3
_geom_torsion_atom_site_label_4
_geom_torsion
_geom_torsion_site_symmetry_1
_geom_torsion_site_symmetry_4
C4 N1 C1 C27 179.0(3) . 3_655
C4 N1 C1 C2 0.1(4) . .
N1 C1 C2 C3 -0.1(4) . .
C27 C1 C2 C3 -179.0(4) 3_655 .
C1 C2 C3 C4 0.0(4) . .
C1 N1 C4 C5 178.3(3) . .
C1 N1 C4 C3 -0.1(4) . .
C2 C3 C4 N1 0.1(4) . .
C2 C3 C4 C5 -178.3(3) . .
N1 C4 C5 C23 -3.9(6) . .
C3 C4 C5 C23 174.2(4) . .
N1 C4 C5 C6 175.6(3) . .
C3 C4 C5 C6 -6.2(5) . .
C23 C5 C6 C7 123.4(4) . .
C4 C5 C6 C7 -56.2(5) . .
C23 C5 C6 C10 -56.2(5) . .
C4 C5 C6 C10 124.2(4) . .
C10 C6 C7 C8 0.7(6) . .
C5 C6 C7 C8 -178.9(3) . .
C9 N3 C8 C7 -2.6(6) . .
C11 N3 C8 C7 175.4(3) . .
C6 C7 C8 N3 1.9(6) . .
C8 N3 C9 C10 0.6(5) . .
C11 N3 C9 C10 -177.4(3) . .
N3 C9 C10 C6 2.1(5) . .
C7 C6 C10 C9 -2.7(5) . .
C5 C6 C10 C9 177.0(3) . .
C9 N3 C11 C12 118.3(4) . .
C8 N3 C11 C12 -59.7(4) . .
N3 C11 C12 O1 11.6(5) . .
N3 C11 C12 C13 -168.6(3) . .
O1 C12 C13 C21 146.8(4) . .
C11 C12 C13 C21 -33.0(5) . .
O1 C12 C13 C14 -94.3(5) . .
C11 C12 C13 C14 85.9(4) . .
O1 C12 C13 C20 24.1(5) . .
C11 C12 C13 C20 -155.7(3) . .
C21 C13 C14 C15 -61.1(5) . .
C12 C13 C14 C15 177.9(4) . .
C20 C13 C14 C15 59.7(5) . .
C13 C14 C15 C22 -58.7(5) . .
C13 C14 C15 C16 59.4(5) . .
C22 C15 C16 C17 55.8(5) . .
C14 C15 C16 C17 -62.1(5) . .
C15 C16 C17 C18 -54.8(6) . .
C15 C16 C17 C21 61.6(5) . .
C16 C17 C18 C19 52.1(6) . .
C21 C17 C18 C19 -63.8(6) . .
C17 C18 C19 C22 -51.2(6) . .
C17 C18 C19 C20 63.9(5) . .
C21 C13 C20 C19 59.0(5) . .
C14 C13 C20 C19 -61.0(5) . .
C12 C13 C20 C19 -177.1(3) . .
C18 C19 C20 C13 -59.7(5) . .
C22 C19 C20 C13 59.4(5) . .
C14 C13 C21 C17 62.6(5) . .
C12 C13 C21 C17 179.8(4) . .
C20 C13 C21 C17 -58.0(5) . .
C16 C17 C21 C13 -61.3(5) . .
C18 C17 C21 C13 58.5(5) . .
C18 C19 C22 C15 54.1(6) . .
C20 C19 C22 C15 -61.1(5) . .
C16 C15 C22 C19 -55.5(5) . .
C14 C15 C22 C19 62.3(5) . .
C26 N2 C23 C5 176.5(3) . .
C26 N2 C23 C24 -1.2(4) . .
C4 C5 C23 N2 1.3(6) . .
C6 C5 C23 N2 -178.2(3) . .
C4 C5 C23 C24 178.6(3) . .
C6 C5 C23 C24 -0.9(5) . .
N2 C23 C24 C25 0.6(4) . .
C5 C23 C24 C25 -177.1(4) . .
C23 C24 C25 C26 0.2(4) . .
C23 N2 C26 C27 -176.9(3) . .
C23 N2 C26 C25 1.4(4) . .
C24 C25 C26 N2 -1.0(4) . .
C24 C25 C26 C27 177.3(3) . .
N2 C26 C27 C1 0.4(6) . 3_655
C25 C26 C27 C1 -177.6(4) . 3_655
N2 C26 C27 C28 179.6(3) . .
C25 C26 C27 C28 1.7(5) . .
C26 C27 C28 C32 -106.2(4) . .
C1 C27 C28 C32 73.2(5) 3_655 .
C26 C27 C28 C29 73.4(5) . .
C1 C27 C28 C29 -107.3(4) 3_655 .
C32 C28 C29 C30 -3.4(6) . .
C27 C28 C29 C30 177.0(4) . .
C31 N4 C30 C29 0.2(6) . .
C33 N4 C30 C29 -173.0(3) . .
C28 C29 C30 N4 2.2(6) . .
C30 N4 C31 C32 -1.3(6) . .
C33 N4 C31 C32 171.9(4) . .
N4 C31 C32 C28 -0.1(6) . .
C29 C28 C32 C31 2.4(6) . .
C27 C28 C32 C31 -178.0(4) . .
C30 N4 C33 C34 73.2(4) . .
C31 N4 C33 C34 -100.0(4) . .
N4 C33 C34 O2 -16.0(5) . .
N4 C33 C34 C35 163.5(3) . .
O2 C34 C35 C36 -141.8(4) . .
C33 C34 C35 C36 38.8(5) . .
O2 C34 C35 C43 97.6(4) . .
C33 C34 C35 C43 -81.8(4) . .
O2 C34 C35 C42 -20.3(5) . .
C33 C34 C35 C42 160.2(3) . .
C34 C35 C36 C37 -178.3(3) . .
C43 C35 C36 C37 -59.5(4) . .
C42 C35 C36 C37 60.3(4) . .
C35 C36 C37 C44 -60.6(4) . .
C35 C36 C37 C38 60.3(5) . .
C44 C37 C38 C39 57.9(5) . .
C36 C37 C38 C39 -62.1(5) . .
C37 C38 C39 C40 -58.0(4) . .
C37 C38 C39 C43 61.8(4) . .
C38 C39 C40 C41 58.9(5) . .
C43 C39 C40 C41 -60.6(5) . .
C39 C40 C41 C44 -58.3(5) . .
C39 C40 C41 C42 60.3(5) . .
C34 C35 C42 C41 175.4(3) . .
C36 C35 C42 C41 -60.7(5) . .
C43 C35 C42 C41 59.3(5) . .
C40 C41 C42 C35 -59.6(5) . .
C44 C41 C42 C35 60.5(5) . .
C38 C39 C43 C35 -60.1(4) . .
C40 C39 C43 C35 59.9(5) . .
C34 C35 C43 C39 -177.8(3) . .
C36 C35 C43 C39 59.5(4) . .
C42 C35 C43 C39 -60.0(4) . .
C38 C37 C44 C41 -57.4(5) . .
C36 C37 C44 C41 62.2(5) . .
C40 C41 C44 C37 57.8(5) . .
C42 C41 C44 C37 -61.7(5) . .

loop_
_platon_squeeze_void_nr
_platon_squeeze_void_average_x
_platon_squeeze_void_average_y
_platon_squeeze_void_average_z
_platon_squeeze_void_volume
_platon_squeeze_void_count_electrons
_platon_squeeze_void_content
1 0.500 0.560 0.750 571 83 ' '
2 0.500 0.846 0.250 571 83 ' '
